data_2023297
loop_
_publ_author_name
'Mukda, Benjamin A.'
'Dickie, Diane A.'
'Turnbull, Mark M.'

_publ_section_title
;
 Salts of 2-amino-5-iodopyridinium
;
_journal_issue 11
_journal_name_full 'Acta Crystallographica Section E Crystallographic Communications'
_journal_page_first 1230
_journal_page_last 1234
_journal_paper_doi 10.1107/S2056989024010259
_journal_volume 80
_journal_year 2024
_chemical_formula_iupac '(C5 H6 I N2) [Co Br0.51 Cl2.48 (C5 H5 I N2)]'
_chemical_formula_moiety 'C5 H6 I N2 +, C5 H5 Br0.51 Cl2.48 Co I1 N2 -'
_chemical_formula_sum 'C10 H11 Br0.51 Cl2.48 Co I2 N4'
_chemical_formula_weight 629.20
_chemical_name_systematic
;
2-Amino-5-iodopyridinium
(2-amino-5-iodopyridine-\k<i>N</i>^1^)bromido/chlorido(0.51/2.48)cobalt(II)
;
_space_group_crystal_system monoclinic
_space_group_IT_number 14
_space_group_name_Hall '-P 2yn'
_space_group_name_H-M_alt 'P 1 21/n 1'
_atom_sites_solution_hydrogens mixed
_atom_sites_solution_primary direct
_atom_sites_solution_secondary difmap
_audit_creation_method SHELXL-2019/3
_cell_angle_alpha 90
_cell_angle_beta 107.336(3)
_cell_angle_gamma 90
_cell_formula_units_Z 4
_cell_length_a 9.6998(7)
_cell_length_b 13.5527(8)
_cell_length_c 13.8518(11)
_cell_measurement_reflns_used 5517
_cell_measurement_temperature 100(2)
_cell_measurement_theta_max 28.27
_cell_measurement_theta_min 2.66
_cell_volume 1738.2(2)
_computing_cell_refinement
;
SAINT V8.40B (Bruker, 2022)
;
_computing_data_collection
;
Bruker Instrument Service v8.5.0.27 & APEX4 v2022.10-1 (Bruker, 2022)
;
_computing_data_reduction
;
SAINT 8.40B (Bruker, 2022)
;
_computing_structure_refinement
;
<i>SHELXL2019/2</i> (Sheldrick, 2015)
;
_computing_structure_solution
;
SHELXS2014 (Sheldrick 2008)
;
_diffrn_ambient_temperature 100(2)
_diffrn_detector CPAD
_diffrn_measured_fraction_theta_full 0.999
_diffrn_measured_fraction_theta_max 0.996
_diffrn_measurement_device 'Kappa four-circle diffractometer'
_diffrn_measurement_device_type 'Bruker D8 VENTURE dual wavelength Mo/Cu'
_diffrn_measurement_method '\f and \w scans'
_diffrn_radiation_monochromator 'HELIOS double bounce multilayer mirror'
_diffrn_radiation_probe x-ray
_diffrn_radiation_type MoK\a
_diffrn_radiation_wavelength 0.71073
_diffrn_reflns_av_R_equivalents 0.0477
_diffrn_reflns_av_unetI/netI 0.0507
_diffrn_reflns_limit_h_max 10
_diffrn_reflns_limit_h_min -12
_diffrn_reflns_limit_k_max 16
_diffrn_reflns_limit_k_min -18
_diffrn_reflns_limit_l_max 18
_diffrn_reflns_limit_l_min -14
_diffrn_reflns_number 15915
_diffrn_reflns_theta_full 25.242
_diffrn_reflns_theta_max 28.334
_diffrn_reflns_theta_min 2.152
_diffrn_source 'microfocus sealed X-ray tube'
_diffrn_source_current 1.4
_diffrn_source_power 0.07
_diffrn_source_voltage 50
_exptl_absorpt_coefficient_mu 6.099
_exptl_absorpt_correction_T_max 0.4920
_exptl_absorpt_correction_T_min 0.4132
_exptl_absorpt_correction_type multi-scan
_exptl_absorpt_process_details
;
(SADABS; Krause <i>et al.</i>,  2015)
;
_exptl_crystal_colour blue
_exptl_crystal_density_diffrn 2.404
_exptl_crystal_density_method 'not measured'
_exptl_crystal_description block
_exptl_crystal_F_000 1169
_exptl_crystal_size_max 0.114
_exptl_crystal_size_mid 0.072
_exptl_crystal_size_min 0.055
_refine_diff_density_max 1.220
_refine_diff_density_min -0.775
_refine_ls_extinction_method none
_refine_ls_goodness_of_fit_ref 1.085
_refine_ls_hydrogen_treatment mixed
_refine_ls_matrix_type full
_refine_ls_number_parameters 216
_refine_ls_number_reflns 4318
_refine_ls_number_restraints 6
_refine_ls_restrained_S_all 1.084
_refine_ls_R_factor_all 0.0640
_refine_ls_R_factor_gt 0.0402
_refine_ls_shift/su_max 0.001
_refine_ls_shift/su_mean 0.000
_refine_ls_structure_factor_coef Fsqd
_refine_ls_weighting_details 'w=1/[\s^2^(Fo^2^)+(0.0334P)^2^+3.1822P] where P=(Fo^2^+2Fc^2^)/3'
_refine_ls_weighting_scheme calc
_refine_ls_wR_factor_gt 0.0820
_refine_ls_wR_factor_ref 0.0903
_reflns_number_gt 3139
_reflns_number_total 4318
_reflns_threshold_expression 'I > 2\s(I)'
_cod_data_source_file zn2039.cif
_cod_data_source_block 2
_cod_original_sg_symbol_H-M 'P 21/n'
_cod_database_code 2023297
_shelx_space_group_comment
;
The symmetry employed for this shelxl refinement is uniquely defined
by the following loop, which should always be used as a source of
symmetry information in preference to the above space-group names.
They are only intended as comments.
;
_shelx_estimated_absorpt_t_min 0.543
_shelx_estimated_absorpt_t_max 0.730

loop_
_space_group_symop_operation_xyz
'x, y, z'
'-x+1/2, y+1/2, -z+1/2'
'-x, -y, -z'
'x-1/2, -y-1/2, z-1/2'

loop_
_atom_site_type_symbol
_atom_site_label
_atom_site_fract_x
_atom_site_fract_y
_atom_site_fract_z
_atom_site_U_iso_or_equiv
_atom_site_adp_type
_atom_site_calc_flag
_atom_site_occupancy
_atom_site_disorder_assembly
_atom_site_disorder_group
Co Co1 0.13812(7) 0.97174(5) -0.26955(6) 0.01941(17) Uani d 1 . .
Br Br1 0.3650(11) 1.0006(8) -0.1556(9) 0.034(4) Uani d 0.203(5) A 1
Cl Cl1 0.3649(7) 0.9995(3) -0.1548(5) 0.0174(19) Uani d 0.797(5) A 2
Cl Cl2 0.16479(13) 0.92952(9) -0.42118(10) 0.0202(3) Uani d 1 . .
Br Br3 -0.0247(7) 1.1037(7) -0.2947(4) 0.0155(17) Uani d 0.311(6) A 1
Cl Cl3 -0.0261(11) 1.0994(9) -0.2955(7) 0.039(4) Uani d 0.689(6) A 2
N N11 0.0486(4) 0.8604(3) -0.2101(3) 0.0177(9) Uani d 1 . .
N N12 0.1448(5) 0.7359(4) -0.2837(4) 0.0255(11) Uani d 1 . .
H H12A 0.170(6) 0.779(5) -0.319(5) 0.031 Uiso d 1 . .
H H12B 0.146(7) 0.677(5) -0.305(5) 0.031 Uiso d 1 . .
C C12 0.0668(5) 0.7640(4) -0.2239(4) 0.0205(11) Uani d 1 . .
C C13 0.0025(6) 0.6924(4) -0.1763(4) 0.0250(13) Uani d 1 . .
H H13 0.012753 0.624131 -0.188153 0.030 Uiso calc 1 . .
C C14 -0.0742(5) 0.7219(4) -0.1134(4) 0.0245(12) Uani d 1 . .
H H14 -0.116299 0.674373 -0.080308 0.029 Uiso calc 1 . .
I I15 -0.19969(4) 0.87761(3) -0.00022(3) 0.02480(11) Uani d 1 . .
C C15 -0.0903(5) 0.8235(4) -0.0978(4) 0.0221(12) Uani d 1 . .
C C16 -0.0286(5) 0.8888(4) -0.1475(4) 0.0218(12) Uani d 1 . .
H H16 -0.040037 0.957340 -0.137836 0.026 Uiso calc 1 . .
N N21 0.8337(5) 0.8524(3) -0.4898(4) 0.0220(10) Uani d 1 . .
H H21 0.882(6) 0.896(4) -0.522(4) 0.026 Uiso d 1 . .
C C22 0.8517(5) 0.7548(4) -0.5034(4) 0.0206(11) Uani d 1 . .
N N22 0.9307(5) 0.7271(4) -0.5612(4) 0.0280(11) Uani d 1 . .
H H22A 0.946(7) 0.665(5) -0.571(5) 0.034 Uiso d 1 . .
H H22B 0.962(6) 0.775(5) -0.602(5) 0.034 Uiso d 1 . .
C C23 0.7858(5) 0.6896(4) -0.4513(4) 0.0223(12) Uani d 1 . .
H H23 0.796975 0.620461 -0.457159 0.027 Uiso calc 1 . .
C C24 0.7061(5) 0.7247(4) -0.3925(4) 0.0215(12) Uani d 1 . .
H H24 0.662676 0.680358 -0.357108 0.026 Uiso calc 1 . .
C C25 0.6888(5) 0.8281(4) -0.3847(4) 0.0220(12) Uani d 1 . .
I I25 0.56035(4) 0.88657(3) -0.30094(3) 0.02550(11) Uani d 1 . .
C C26 0.7535(5) 0.8891(4) -0.4331(4) 0.0202(11) Uani d 1 . .
H H26 0.743268 0.958429 -0.427857 0.024 Uiso calc 1 . .

loop_
_atom_site_aniso_label
_atom_site_aniso_U_11
_atom_site_aniso_U_22
_atom_site_aniso_U_33
_atom_site_aniso_U_12
_atom_site_aniso_U_13
_atom_site_aniso_U_23
Co1 0.0173(3) 0.0176(4) 0.0231(4) -0.0007(3) 0.0057(3) 0.0006(3)
Br1 0.011(5) 0.054(6) 0.042(8) 0.000(4) 0.014(4) 0.006(5)
Cl1 0.026(4) 0.0045(18) 0.021(3) 0.0005(17) 0.006(2) -0.0007(17)
Cl2 0.0173(5) 0.0213(7) 0.0214(7) 0.0003(5) 0.0050(5) 0.0009(5)
Br3 0.017(3) 0.020(3) 0.009(2) 0.004(2) 0.0037(19) 0.002(2)
Cl3 0.047(6) 0.019(4) 0.053(6) 0.000(3) 0.018(4) -0.001(3)
N11 0.0156(19) 0.015(2) 0.021(2) -0.0005(17) 0.0038(17) 0.0003(18)
N12 0.035(3) 0.019(3) 0.023(3) 0.002(2) 0.010(2) -0.002(2)
C12 0.016(2) 0.018(3) 0.024(3) 0.002(2) 0.002(2) -0.005(2)
C13 0.023(3) 0.021(3) 0.025(3) -0.001(2) -0.001(2) -0.003(2)
C14 0.018(2) 0.026(3) 0.024(3) -0.008(2) -0.001(2) 0.005(2)
I15 0.02164(18) 0.0306(2) 0.0235(2) -0.00515(15) 0.00868(14) -0.00071(16)
C15 0.015(2) 0.024(3) 0.025(3) -0.003(2) 0.002(2) -0.003(2)
C16 0.019(2) 0.020(3) 0.024(3) -0.001(2) 0.002(2) -0.002(2)
N21 0.021(2) 0.020(2) 0.025(3) -0.0046(19) 0.0050(19) -0.0008(19)
C22 0.015(2) 0.021(3) 0.024(3) 0.000(2) 0.002(2) -0.003(2)
N22 0.025(2) 0.023(3) 0.038(3) 0.000(2) 0.014(2) -0.003(2)
C23 0.020(2) 0.017(3) 0.028(3) -0.003(2) 0.003(2) 0.001(2)
C24 0.016(2) 0.021(3) 0.025(3) -0.004(2) 0.003(2) 0.003(2)
C25 0.013(2) 0.030(3) 0.018(3) -0.001(2) -0.002(2) -0.004(2)
I25 0.01950(17) 0.0274(2) 0.0308(2) 0.00454(15) 0.00938(15) 0.00033(16)
C26 0.018(2) 0.017(3) 0.025(3) 0.003(2) 0.005(2) -0.004(2)

loop_
_atom_type_symbol
_atom_type_description
_atom_type_scat_dispersion_real
_atom_type_scat_dispersion_imag
_atom_type_scat_source
C C 0.0033 0.0016 'International Tables Vol C Tables 4.2.6.8 and 6.1.1.4'
H H 0.0000 0.0000 'International Tables Vol C Tables 4.2.6.8 and 6.1.1.4'
N N 0.0061 0.0033 'International Tables Vol C Tables 4.2.6.8 and 6.1.1.4'
Cl Cl 0.1484 0.1585 'International Tables Vol C Tables 4.2.6.8 and 6.1.1.4'
Co Co 0.3494 0.9721 'International Tables Vol C Tables 4.2.6.8 and 6.1.1.4'
Br Br -0.2901 2.4595 'International Tables Vol C Tables 4.2.6.8 and 6.1.1.4'
I I -0.4742 1.8119 'International Tables Vol C Tables 4.2.6.8 and 6.1.1.4'

loop_
_geom_angle_atom_site_label_1
_geom_angle_atom_site_label_2
_geom_angle_atom_site_label_3
_geom_angle_site_symmetry_1
_geom_angle_site_symmetry_3
_geom_angle
_geom_angle_publ_flag
N11 Co1 Cl2 . . 111.63(13) y
N11 Co1 Cl3 . . 105.1(3) y
Cl2 Co1 Cl3 . . 108.0(2) y
N11 Co1 Br1 . . 106.4(3) ?
Cl2 Co1 Br1 . . 109.0(3) ?
N11 Co1 Cl1 . . 105.87(18) y
Cl2 Co1 Cl1 . . 109.17(16) y
Cl3 Co1 Cl1 . . 116.9(3) y
N11 Co1 Br3 . . 106.1(2) ?
Cl2 Co1 Br3 . . 108.25(15) ?
Br1 Co1 Br3 . . 115.6(3) ?
C12 N11 C16 . . 119.2(5) ?
C12 N11 Co1 . . 125.2(4) ?
C16 N11 Co1 . . 115.5(3) ?
C12 N12 H12A . . 119(4) ?
C12 N12 H12B . . 124(4) ?
H12A N12 H12B . . 114(6) ?
N12 C12 N11 . . 119.4(5) ?
N12 C12 C13 . . 120.2(5) ?
N11 C12 C13 . . 120.4(5) ?
C14 C13 C12 . . 119.7(5) ?
C14 C13 H13 . . 120.1 ?
C12 C13 H13 . . 120.1 ?
C13 C14 C15 . . 119.4(5) ?
C13 C14 H14 . . 120.3 ?
C15 C14 H14 . . 120.3 ?
C16 C15 C14 . . 118.1(5) ?
C16 C15 I15 . . 118.9(4) ?
C14 C15 I15 . . 123.0(4) ?
N11 C16 C15 . . 123.1(5) ?
N11 C16 H16 . . 118.4 ?
C15 C16 H16 . . 118.4 ?
C26 N21 C22 . . 124.0(5) ?
C26 N21 H21 . . 120(4) ?
C22 N21 H21 . . 116(4) ?
N22 C22 N21 . . 119.1(5) ?
N22 C22 C23 . . 124.5(5) ?
N21 C22 C23 . . 116.4(5) ?
C22 N22 H22A . . 122(4) ?
C22 N22 H22B . . 121(4) ?
H22A N22 H22B . . 117(6) ?
C24 C23 C22 . . 120.8(5) ?
C24 C23 H23 . . 119.6 ?
C22 C23 H23 . . 119.6 ?
C23 C24 C25 . . 119.4(5) ?
C23 C24 H24 . . 120.3 ?
C25 C24 H24 . . 120.3 ?
C26 C25 C24 . . 119.3(5) ?
C26 C25 I25 . . 119.4(4) ?
C24 C25 I25 . . 121.2(4) ?
C25 C26 N21 . . 120.1(5) ?
C25 C26 H26 . . 119.9 ?
N21 C26 H26 . . 119.9 ?

loop_
_geom_bond_atom_site_label_1
_geom_bond_atom_site_label_2
_geom_bond_site_symmetry_2
_geom_bond_distance
_geom_bond_publ_flag
Co1 N11 . 2.034(4) y
Co1 Cl2 . 2.2648(15) y
Co1 Cl3 . 2.306(11) y
Co1 Br1 . 2.328(11) y
Co1 Cl1 . 2.329(6) y
Co1 Br3 . 2.342(8) y
N11 C12 . 1.339(6) ?
N11 C16 . 1.359(7) ?
N12 C12 . 1.333(7) ?
N12 H12A . 0.85(6) ?
N12 H12B . 0.86(7) ?
C12 C13 . 1.418(8) ?
C13 C14 . 1.363(8) ?
C13 H13 . 0.9500 ?
C14 C15 . 1.410(8) ?
C14 H14 . 0.9500 ?
I15 C15 . 2.084(6) ?
C15 C16 . 1.364(8) ?
C16 H16 . 0.9500 ?
N21 C26 . 1.354(7) ?
N21 C22 . 1.354(7) ?
N21 H21 . 0.95(6) ?
C22 N22 . 1.318(7) ?
C22 C23 . 1.409(8) ?
N22 H22A . 0.87(7) ?
N22 H22B . 0.97(6) ?
C23 C24 . 1.364(8) ?
C23 H23 . 0.9500 ?
C24 C25 . 1.420(8) ?
C24 H24 . 0.9500 ?
C25 C26 . 1.333(8) ?
C25 I25 . 2.095(6) ?
C26 H26 . 0.9500 ?

loop_
_geom_hbond_atom_site_label_D
_geom_hbond_atom_site_label_H
_geom_hbond_atom_site_label_A
_geom_hbond_site_symmetry_A
_geom_hbond_distance_DH
_geom_hbond_distance_HA
_geom_hbond_distance_DA
_geom_hbond_angle_DHA
_geom_hbond_publ_flag
N12 H12A Cl2 . 0.85(6) 2.47(7) 3.282(6) 160(5) yes
N12 H12B Br1 2_544 0.86(7) 2.44(7) 3.291(12) 170(6) yes
N22 H22A Br1 4_675 0.87(7) 2.55(7) 3.338(12) 151(5) yes
N22 H22A I15 4_775 0.87(7) 3.33(6) 3.711(5) 110(5) ?
N22 H22B Br3 3_674 0.97(6) 2.37(7) 3.341(10) 176(5) yes

loop_
_geom_torsion_atom_site_label_1
_geom_torsion_atom_site_label_2
_geom_torsion_atom_site_label_3
_geom_torsion_atom_site_label_4
_geom_torsion_site_symmetry_1
_geom_torsion_site_symmetry_2
_geom_torsion_site_symmetry_3
_geom_torsion_site_symmetry_4
_geom_torsion
_geom_torsion_publ_flag
C16 N11 C12 N12 . . . . -178.7(5) ?
Co1 N11 C12 N12 . . . . -2.5(7) ?
C16 N11 C12 C13 . . . . 1.9(7) ?
Co1 N11 C12 C13 . . . . 178.2(4) ?
N12 C12 C13 C14 . . . . 178.4(5) ?
N11 C12 C13 C14 . . . . -2.2(8) ?
C12 C13 C14 C15 . . . . 1.0(8) ?
C13 C14 C15 C16 . . . . 0.4(8) ?
C13 C14 C15 I15 . . . . -178.1(4) ?
C12 N11 C16 C15 . . . . -0.5(8) ?
Co1 N11 C16 C15 . . . . -177.1(4) ?
C14 C15 C16 N11 . . . . -0.7(8) ?
I15 C15 C16 N11 . . . . 177.9(4) ?
C26 N21 C22 N22 . . . . 179.2(5) ?
C26 N21 C22 C23 . . . . -2.4(7) ?
N22 C22 C23 C24 . . . . 179.7(5) ?
N21 C22 C23 C24 . . . . 1.3(7) ?
C22 C23 C24 C25 . . . . 0.5(8) ?
C23 C24 C25 C26 . . . . -1.5(8) ?
C23 C24 C25 I25 . . . . 177.2(4) ?
C24 C25 C26 N21 . . . . 0.6(8) ?
I25 C25 C26 N21 . . . . -178.2(4) ?
C22 N21 C26 C25 . . . . 1.5(8) ?
